data_4348844
loop_
_publ_author_name
'Li, Yan'
'Chan, Yuk-Chi'
'Li, Yongxin'
'Purushothaman, Indu'
'De, Susmita'
'Parameswaran, Pattiyil'
'So, Cheuk-Wai'

_publ_section_title
;
 Synthesis of a Bent 2-Silaallene with a Perturbed Electronic Structure
 from a Cyclic Alkyl(amino) Carbene-Diiodosilylene.
;
_journal_issue 17
_journal_name_full 'Inorganic chemistry'
_journal_page_first 9091
_journal_page_last 9098
_journal_paper_doi 10.1021/acs.inorgchem.6b01716
_journal_volume 55
_journal_year 2016
_chemical_formula_sum 'C34.5 H55 I2 N3 Si'
_chemical_formula_weight 793.70
_space_group_crystal_system triclinic
_space_group_IT_number 2
_space_group_name_Hall '-P 1'
_space_group_name_H-M_alt 'P -1'
_atom_sites_solution_hydrogens geom
_cell_angle_alpha 109.388(2)
_cell_angle_beta 97.093(2)
_cell_angle_gamma 104.146(3)
_cell_formula_units_Z 2
_cell_length_a 9.9332(9)
_cell_length_b 12.4710(11)
_cell_length_c 16.4044(14)
_cell_measurement_reflns_used 6844
_cell_measurement_temperature 103.(2)
_cell_measurement_theta_max 29.5337
_cell_measurement_theta_min 2.1694
_cell_volume 1811.7(3)
_computing_cell_refinement 'SAINT V8.35A (Bruker AXS Inc., 2015)'
_computing_data_collection 'APEX3 (Bruker AXS Inc., 2015)'
_computing_data_reduction 'SAINT V8.35A (Bruker AXS Inc., 2015)'
_computing_molecular_graphics 'XP (Bruker AXS Inc., 2015)'
_computing_publication_material 'APEX3 (Bruker AXS Inc., 2015)'
_computing_structure_refinement 'SHELXL-2014/7 (Sheldrick, 2014)'
_computing_structure_solution 'XT, VERSION 2014/4'
_diffrn_ambient_temperature 103.(2)
_diffrn_detector_area_resol_mean 8.3333
_diffrn_measured_fraction_theta_full 0.993
_diffrn_measured_fraction_theta_max 0.993
_diffrn_measurement_device_type 'CCD area detector'
_diffrn_measurement_method 'phi and omega scans'
_diffrn_radiation_monochromator graphite
_diffrn_radiation_type MoK\a
_diffrn_radiation_wavelength 0.71073
_diffrn_reflns_av_R_equivalents 0.1735
_diffrn_reflns_av_unetI/netI 0.1555
_diffrn_reflns_limit_h_max 13
_diffrn_reflns_limit_h_min -13
_diffrn_reflns_limit_k_max 17
_diffrn_reflns_limit_k_min -17
_diffrn_reflns_limit_l_max 22
_diffrn_reflns_limit_l_min -22
_diffrn_reflns_number 57031
_diffrn_reflns_theta_full 29.74
_diffrn_reflns_theta_max 29.74
_diffrn_reflns_theta_min 1.81
_diffrn_source 'fine-focus sealed tube'
_diffrn_source_type 'Bruker KappaCCD'
_exptl_absorpt_coefficient_mu 1.795
_exptl_absorpt_correction_T_max 0.93
_exptl_absorpt_correction_T_min 0.81
_exptl_absorpt_correction_type multi-scan
_exptl_absorpt_process_details
;
SADABS-2014/5 - Bruker AXS area detector scaling and absorption correction
;
_exptl_crystal_colour yellow
_exptl_crystal_density_diffrn 1.455
_exptl_crystal_density_method 'not measured'
_exptl_crystal_description plate
_exptl_crystal_F_000 806
_exptl_crystal_size_max 0.140
_exptl_crystal_size_mid 0.120
_exptl_crystal_size_min 0.040
_refine_diff_density_max 1.327
_refine_diff_density_min -1.053
_refine_ls_extinction_method none
_refine_ls_goodness_of_fit_ref 0.991
_refine_ls_hydrogen_treatment constr
_refine_ls_matrix_type full
_refine_ls_number_parameters 401
_refine_ls_number_reflns 10253
_refine_ls_number_restraints 129
_refine_ls_restrained_S_all 0.987
_refine_ls_R_factor_all 0.1424
_refine_ls_R_factor_gt 0.0591
_refine_ls_shift/su_max 0.001
_refine_ls_shift/su_mean 0.000
_refine_ls_structure_factor_coef Fsqd
_refine_ls_weighting_details 'w=1/[\s^2^(Fo^2^)+(0.0284P)^2^] where P=(Fo^2^+2Fc^2^)/3'
_refine_ls_weighting_scheme calc
_refine_ls_wR_factor_gt 0.0858
_refine_ls_wR_factor_ref 0.1083
_reflns_number_gt 5596
_reflns_number_total 10253
_reflns_threshold_expression 'I > 2\s(I)'
_cod_data_source_file ic6b01716_si_001.cif
_cod_data_source_block scw1365s
_cod_depositor_comments
;
The following automatic conversions were performed:

data item '_exptl_absorpt_correction_type' value 'Multi-Scan' was
changed to 'multi-scan' in accordance with the
/home/saulius/struct/COD-crude-data/automatic-downloads/DataCite-retrospective/ACS/depositions/lib/dictionaries/cif_core.dic
dictionary named 'cif_core.dic' version 2.4.2 last updated on
2011-04-26.

Automatic conversion script
Id: cif_fix_values 6909 2019-04-08 15:41:33Z antanas 
;
_cod_original_formula_sum 'C34.50 H55 I2 N3 Si'
_cod_database_code 4348844

loop_
_space_group_symop_operation_xyz
'x, y, z'
'-x, -y, -z'

loop_
_atom_site_type_symbol
_atom_site_label
_atom_site_fract_x
_atom_site_fract_y
_atom_site_fract_z
_atom_site_U_iso_or_equiv
_atom_site_adp_type
_atom_site_calc_flag
_atom_site_refinement_flags_adp
_atom_site_refinement_flags_occupancy
_atom_site_refinement_flags_posn
_atom_site_occupancy
_atom_site_disorder_assembly
_atom_site_disorder_group
C C1 0.3022(5) 0.2535(4) 0.8674(3) 0.0089(11) Uani d . . . 1 . .
C C2 0.2818(5) 0.2879(4) 0.6889(3) 0.0079(11) Uani d . . . 1 . .
C C3 0.1784(5) 0.1630(5) 0.6369(3) 0.0136(12) Uani d . . . 1 . .
C C4 0.0312(5) 0.1624(5) 0.6591(3) 0.0155(12) Uani d . . . 1 . .
H H4A 0.0311 0.1566 0.7172 0.023 Uiso calc U . R 1 . .
H H4B -0.043 0.0939 0.6138 0.023 Uiso calc U . R 1 . .
H H4C 0.0122 0.2364 0.6603 0.023 Uiso calc U . R 1 . .
C C5 0.2215(6) 0.0619(5) 0.6562(3) 0.0165(12) Uani d . . . 1 . .
H H5A 0.3197 0.0679 0.6502 0.025 Uiso calc U . R 1 . .
H H5B 0.1576 -0.0154 0.614 0.025 Uiso calc U . R 1 . .
H H5C 0.2145 0.0688 0.7167 0.025 Uiso calc U . R 1 . .
C C6 0.1787(6) 0.1490(5) 0.5398(3) 0.0157(12) Uani d . . . 1 . .
H H6A 0.2489 0.1084 0.5185 0.019 Uiso calc U . R 1 . .
H H6B 0.0834 0.1005 0.5013 0.019 Uiso calc U . R 1 . .
C C7 0.2177(5) 0.2730(5) 0.5371(3) 0.0133(11) Uani d . . . 1 . .
C C8 0.3153(6) 0.2842(5) 0.4744(3) 0.0189(13) Uani d . . . 1 . .
H H8A 0.3947 0.2544 0.4873 0.028 Uiso calc U . R 1 . .
H H8B 0.3524 0.3682 0.4822 0.028 Uiso calc U . R 1 . .
H H8C 0.2619 0.2373 0.4131 0.028 Uiso calc U . R 1 . .
C C9 0.0873(5) 0.3091(5) 0.5100(3) 0.0174(12) Uani d . . . 1 . .
H H9A 0.0365 0.2554 0.4494 0.026 Uiso calc U . R 1 . .
H H9B 0.1184 0.3913 0.5127 0.026 Uiso calc U . R 1 . .
H H9C 0.0238 0.3036 0.5507 0.026 Uiso calc U . R 1 . .
C C10 0.3828(5) 0.4710(4) 0.6614(3) 0.0102(11) Uani d . . . 1 . .
C C11 0.5296(5) 0.4977(4) 0.6618(3) 0.0111(11) Uani d . . . 1 . .
C C12 0.6088(5) 0.4052(5) 0.6344(3) 0.0165(12) Uani d . . . 1 . .
H H12 0.5395 0.3238 0.6162 0.02 Uiso calc U . R 1 . .
C C13 0.7286(5) 0.4233(5) 0.7118(4) 0.0231(14) Uani d . . . 1 . .
H H13A 0.7965 0.5033 0.731 0.035 Uiso calc U . R 1 . .
H H13B 0.7779 0.3634 0.6921 0.035 Uiso calc U . R 1 . .
H H13C 0.6873 0.4146 0.7614 0.035 Uiso calc U . R 1 . .
C C14 0.6740(6) 0.4132(5) 0.5549(3) 0.0235(14) Uani d . . . 1 . .
H H14A 0.7428 0.4924 0.5722 0.035 Uiso calc U . R 1 . .
H H14B 0.5982 0.3999 0.5051 0.035 Uiso calc U . R 1 . .
H H14C 0.7224 0.3521 0.5372 0.035 Uiso calc U . R 1 . .
C C15 0.6092(5) 0.6178(5) 0.6913(3) 0.0161(12) Uani d . . . 1 . .
H H15 0.7085 0.6379 0.6934 0.019 Uiso calc U . R 1 . .
C C16 0.5486(6) 0.7074(5) 0.7174(3) 0.0183(13) Uani d . . . 1 . .
H H16 0.6051 0.7883 0.736 0.022 Uiso calc U . R 1 . .
C C17 0.4049(6) 0.6798(5) 0.7167(4) 0.0186(13) Uani d . . . 1 . .
H H17 0.3636 0.7427 0.735 0.022 Uiso calc U . R 1 . .
C C18 0.3185(5) 0.5617(5) 0.6897(3) 0.0121(11) Uani d . . . 1 . .
C C19 0.1654(5) 0.5436(5) 0.6990(3) 0.0159(12) Uani d . . . 1 . .
H H19 0.1159 0.4558 0.677 0.019 Uiso calc U . R 1 . .
C C20 0.0863(6) 0.5970(5) 0.6430(4) 0.0214(13) Uani d . . . 1 . .
H H20A 0.1265 0.6841 0.6678 0.032 Uiso calc U . R 1 . .
H H20B -0.0151 0.5748 0.6438 0.032 Uiso calc U . R 1 . .
H H20C 0.0974 0.5659 0.5817 0.032 Uiso calc U . R 1 . .
C C21 0.1561(6) 0.6000(5) 0.7960(3) 0.0210(13) Uani d . . . 1 . .
H H21A 0.2135 0.5725 0.833 0.032 Uiso calc U . R 1 . .
H H21B 0.0567 0.5764 0.8007 0.032 Uiso calc U . R 1 . .
H H21C 0.1924 0.6871 0.8161 0.032 Uiso calc U . R 1 . .
C C22 0.4597(5) 0.1246(5) 0.8716(3) 0.0157(12) Uani d . . . 1 . .
H H22 0.4831 0.147 0.8207 0.019 Uiso calc U . R 1 . .
C C23 0.4102(6) -0.0101(4) 0.8366(4) 0.0199(13) Uani d . . . 1 . .
H H23A 0.4154 -0.0369 0.8863 0.03 Uiso calc U . R 1 . .
H H23B 0.4714 -0.0409 0.7983 0.03 Uiso calc U . R 1 . .
H H23C 0.3116 -0.0398 0.8024 0.03 Uiso calc U . R 1 . .
C C24 0.5969(5) 0.1801(5) 0.9441(4) 0.0243(14) Uani d . . . 1 . .
H H24A 0.6302 0.2665 0.9589 0.037 Uiso calc U . R 1 . .
H H24B 0.6701 0.1449 0.9228 0.037 Uiso calc U . R 1 . .
H H24C 0.5783 0.1646 0.9971 0.037 Uiso calc U . R 1 . .
C C25 0.2678(5) 0.1557(5) 0.9603(3) 0.0143(12) Uani d . . . 1 . .
C C26 0.2810(6) 0.0730(5) 1.0068(4) 0.0227(14) Uani d . . . 1 . .
H H26A 0.2402 0.0932 1.0592 0.034 Uiso calc U . R 1 . .
H H26B 0.3818 0.0809 1.0251 0.034 Uiso calc U . R 1 . .
H H26C 0.2298 -0.0093 0.9666 0.034 Uiso calc U . R 1 . .
C C27 0.1734(6) 0.2188(5) 0.9646(3) 0.0144(12) Uani d . . . 1 . .
C C28 0.0610(6) 0.2221(6) 1.0181(4) 0.0293(16) Uani d . . . 1 . .
H H28A -0.0323 0.1726 0.9791 0.044 Uiso calc U . R 1 . .
H H28B 0.0598 0.3046 1.0456 0.044 Uiso calc U . R 1 . .
H H28C 0.0822 0.1914 1.0643 0.044 Uiso calc U . R 1 . .
C C29 0.1177(5) 0.3596(5) 0.8905(3) 0.0134(12) Uani d . . . 1 . .
H H29 0.1476 0.3783 0.8395 0.016 Uiso calc U . R 1 . .
C C30 -0.0444(5) 0.3000(5) 0.8631(3) 0.0179(13) Uani d . . . 1 . .
H H30A -0.0654 0.2147 0.8284 0.027 Uiso calc U . R 1 . .
H H30B -0.0878 0.337 0.8272 0.027 Uiso calc U . R 1 . .
H H30C -0.0834 0.3104 0.9163 0.027 Uiso calc U . R 1 . .
C C31 0.1617(5) 0.4774(5) 0.9701(3) 0.0177(12) Uani d . . . 1 . .
H H31A 0.1321 0.4629 1.0213 0.026 Uiso calc U . R 1 . .
H H31B 0.1158 0.5323 0.9561 0.026 Uiso calc U . R 1 . .
H H31C 0.2654 0.5127 0.984 0.026 Uiso calc U . R 1 . .
C C32 0.6265(15) 0.0367(14) 0.6445(9) 0.044(4) Uani d U P . 0.5 A -1
H H32A 0.5616 -0.0076 0.6708 0.067 Uiso calc U P R 0.5 A -1
H H32B 0.6565 0.1221 0.6814 0.067 Uiso calc U P R 0.5 A -1
H H32C 0.7104 0.0086 0.641 0.067 Uiso calc U P R 0.5 A -1
C C33 0.5513(10) 0.0168(9) 0.5526(5) 0.035(3) Uani d U P G 0.5 A -1
C C34 0.4294(10) -0.0781(8) 0.5047(7) 0.044(3) Uani d U P G 0.5 A -1
H H34 0.3919 -0.1356 0.5288 0.052 Uiso calc U P R 0.5 A -1
C C35 0.3623(8) -0.0890(8) 0.4216(6) 0.051(3) Uani d U P G 0.5 A -1
H H35 0.279 -0.1539 0.3888 0.061 Uiso calc U P R 0.5 A -1
C C36 0.4171(10) -0.0049(10) 0.3863(4) 0.042(3) Uani d U P G 0.5 A -1
H H36 0.3713 -0.0123 0.3294 0.05 Uiso calc U P R 0.5 A -1
C C37 0.5390(10) 0.0900(8) 0.4342(6) 0.039(3) Uani d U P G 0.5 A -1
H H37 0.5765 0.1475 0.41 0.047 Uiso calc U P R 0.5 A -1
C C38 0.6061(8) 0.1009(7) 0.5173(6) 0.033(3) Uani d U P G 0.5 A -1
H H38 0.6895 0.1658 0.55 0.04 Uiso calc U P R 0.5 A -1
I I1 0.50245(4) 0.53860(3) 0.88793(2) 0.01669(10) Uani d . . . 1 . .
I I2 0.94505(4) 0.92143(4) 0.78186(3) 0.02952(13) Uani d . . . 1 . .
N N1 0.2966(4) 0.3473(4) 0.6348(3) 0.0105(9) Uani d . . . 1 . .
N N2 0.3470(4) 0.1783(4) 0.9003(3) 0.0105(9) Uani d . . . 1 . .
N N3 0.1954(4) 0.2781(4) 0.9069(3) 0.0111(9) Uani d . . . 1 . .
Si Si1 0.40962(15) 0.32002(13) 0.79467(9) 0.0111(3) Uani d . . . 1 . .

loop_
_atom_site_aniso_label
_atom_site_aniso_U_11
_atom_site_aniso_U_22
_atom_site_aniso_U_33
_atom_site_aniso_U_12
_atom_site_aniso_U_13
_atom_site_aniso_U_23
C1 0.014(3) 0.005(3) 0.002(2) -0.001(2) -0.001(2) -0.001(2)
C2 0.003(2) 0.011(3) 0.011(3) 0.003(2) 0.004(2) 0.004(2)
C3 0.012(3) 0.011(3) 0.015(3) 0.000(2) 0.004(2) 0.004(2)
C4 0.012(3) 0.014(3) 0.016(3) 0.000(2) 0.003(2) 0.003(2)
C5 0.023(3) 0.012(3) 0.014(3) 0.004(2) 0.005(2) 0.004(2)
C6 0.019(3) 0.015(3) 0.011(3) 0.005(2) 0.001(2) 0.003(2)
C7 0.011(3) 0.011(3) 0.014(3) 0.001(2) -0.003(2) 0.003(2)
C8 0.021(3) 0.019(3) 0.015(3) 0.004(3) 0.000(2) 0.008(3)
C9 0.017(3) 0.016(3) 0.014(3) 0.002(2) -0.006(2) 0.005(2)
C10 0.012(3) 0.011(3) 0.009(3) 0.002(2) 0.000(2) 0.007(2)
C11 0.014(3) 0.012(3) 0.008(3) 0.003(2) 0.000(2) 0.006(2)
C12 0.011(3) 0.019(3) 0.019(3) 0.001(2) 0.006(2) 0.007(3)
C13 0.013(3) 0.036(4) 0.027(3) 0.011(3) 0.008(3) 0.017(3)
C14 0.019(3) 0.027(4) 0.024(3) 0.002(3) 0.010(3) 0.011(3)
C15 0.010(3) 0.015(3) 0.019(3) -0.003(2) 0.001(2) 0.007(2)
C16 0.021(3) 0.014(3) 0.018(3) -0.003(2) 0.002(2) 0.010(3)
C17 0.017(3) 0.012(3) 0.028(3) 0.005(2) 0.004(3) 0.007(3)
C18 0.012(3) 0.012(3) 0.012(3) 0.000(2) 0.004(2) 0.007(2)
C19 0.017(3) 0.011(3) 0.021(3) 0.006(2) 0.001(2) 0.007(2)
C20 0.016(3) 0.024(3) 0.025(3) 0.009(3) -0.001(3) 0.010(3)
C21 0.023(3) 0.025(4) 0.017(3) 0.009(3) 0.005(3) 0.009(3)
C22 0.021(3) 0.010(3) 0.019(3) 0.008(2) 0.004(2) 0.007(2)
C23 0.025(3) 0.010(3) 0.024(3) 0.005(2) 0.001(3) 0.006(3)
C24 0.014(3) 0.019(3) 0.041(4) 0.004(3) 0.002(3) 0.015(3)
C25 0.012(3) 0.017(3) 0.014(3) 0.000(2) 0.003(2) 0.009(2)
C26 0.018(3) 0.023(3) 0.031(3) 0.002(3) 0.006(3) 0.018(3)
C27 0.020(3) 0.017(3) 0.009(3) 0.004(2) 0.003(2) 0.009(2)
C28 0.021(3) 0.047(5) 0.030(4) 0.010(3) 0.012(3) 0.026(3)
C29 0.010(3) 0.017(3) 0.016(3) 0.010(2) 0.003(2) 0.007(2)
C30 0.019(3) 0.024(3) 0.019(3) 0.013(3) 0.008(2) 0.012(3)
C31 0.014(3) 0.018(3) 0.021(3) 0.006(2) 0.004(2) 0.006(3)
C32 0.034(7) 0.048(8) 0.051(6) 0.019(6) 0.014(5) 0.012(5)
C33 0.032(5) 0.031(5) 0.042(4) 0.022(4) 0.016(4) 0.004(4)
C34 0.037(5) 0.033(5) 0.056(5) 0.019(4) 0.013(4) 0.004(4)
C35 0.042(5) 0.044(5) 0.057(5) 0.026(4) 0.011(4) -0.001(4)
C36 0.034(5) 0.038(5) 0.047(5) 0.030(4) 0.005(4) -0.004(4)
C37 0.036(5) 0.038(5) 0.040(5) 0.023(4) 0.007(4) 0.002(4)
C38 0.032(5) 0.030(5) 0.037(5) 0.022(4) 0.011(4) 0.002(4)
I1 0.0178(2) 0.0144(2) 0.01302(19) -0.00068(16) -0.00016(15) 0.00438(16)
I2 0.0269(2) 0.0300(3) 0.0204(2) -0.0108(2) -0.00058(18) 0.0114(2)
N1 0.009(2) 0.010(2) 0.013(2) 0.0026(18) -0.0001(18) 0.0065(19)
N2 0.007(2) 0.011(2) 0.013(2) 0.0006(18) -0.0007(18) 0.0054(19)
N3 0.012(2) 0.015(2) 0.008(2) 0.0073(19) 0.0038(18) 0.0034(19)
Si1 0.0095(7) 0.0114(8) 0.0116(7) 0.0023(6) 0.0011(6) 0.0044(6)

loop_
_atom_type_symbol
_atom_type_description
_atom_type_scat_dispersion_real
_atom_type_scat_dispersion_imag
_atom_type_scat_source
C C 0.0033 0.0016 'International Tables Vol C Tables 4.2.6.8 and 6.1.1.4'
H H 0.0000 0.0000 'International Tables Vol C Tables 4.2.6.8 and 6.1.1.4'
N N 0.0061 0.0033 'International Tables Vol C Tables 4.2.6.8 and 6.1.1.4'
Si Si 0.0817 0.0704 'International Tables Vol C Tables 4.2.6.8 and 6.1.1.4'
I I -0.4742 1.8119 'International Tables Vol C Tables 4.2.6.8 and 6.1.1.4'

loop_
_geom_angle_atom_site_label_1
_geom_angle_atom_site_label_2
_geom_angle_atom_site_label_3
_geom_angle
N3 C1 N2 105.8(4)
N3 C1 Si1 133.4(4)
N2 C1 Si1 119.9(4)
N1 C2 C3 108.7(4)
N1 C2 Si1 126.9(4)
C3 C2 Si1 120.7(4)
C2 C3 C5 115.0(4)
C2 C3 C6 102.6(4)
C5 C3 C6 110.4(4)
C2 C3 C4 107.8(4)
C5 C3 C4 108.6(4)
C6 C3 C4 112.5(4)
C7 C6 C3 107.6(4)
C8 C7 C6 111.6(4)
C8 C7 C9 108.4(4)
C6 C7 C9 113.0(4)
C8 C7 N1 111.5(4)
C6 C7 N1 99.8(4)
C9 C7 N1 112.4(4)
C18 C10 C11 121.6(5)
C18 C10 N1 118.9(4)
C11 C10 N1 119.5(4)
C15 C11 C10 117.5(5)
C15 C11 C12 117.4(5)
C10 C11 C12 125.1(5)
C11 C12 C13 111.4(4)
C11 C12 C14 110.4(4)
C13 C12 C14 109.1(4)
C16 C15 C11 122.0(5)
C15 C16 C17 119.7(5)
C16 C17 C18 121.7(5)
C17 C18 C10 117.5(5)
C17 C18 C19 116.6(5)
C10 C18 C19 125.8(5)
C18 C19 C21 111.8(4)
C18 C19 C20 111.2(4)
C21 C19 C20 108.8(4)
N2 C22 C23 113.2(4)
N2 C22 C24 111.2(4)
C23 C22 C24 113.2(4)
C27 C25 N2 106.7(5)
C27 C25 C26 127.4(5)
N2 C25 C26 125.8(5)
C25 C27 N3 107.1(5)
C25 C27 C28 127.7(5)
N3 C27 C28 125.1(5)
N3 C29 C31 110.7(4)
N3 C29 C30 112.0(4)
C31 C29 C30 112.6(4)
C34 C33 C38 120.0
C34 C33 C32 122.9(9)
C38 C33 C32 117.1(9)
C33 C34 C35 120.0
C36 C35 C34 120.0
C35 C36 C37 120.0
C36 C37 C38 120.0
C37 C38 C33 120.0
C2 N1 C10 124.7(4)
C2 N1 C7 114.7(4)
C10 N1 C7 120.5(4)
C1 N2 C25 110.1(4)
C1 N2 C22 123.8(4)
C25 N2 C22 126.0(4)
C1 N3 C27 110.1(4)
C1 N3 C29 123.5(4)
C27 N3 C29 126.4(4)
C2 Si1 C1 107.6(2)
C2 Si1 I1 112.11(16)
C1 Si1 I1 103.23(15)

loop_
_geom_bond_atom_site_label_1
_geom_bond_atom_site_label_2
_geom_bond_distance
C1 N3 1.356(6)
C1 N2 1.360(6)
C1 Si1 1.946(5)
C2 N1 1.332(6)
C2 C3 1.526(7)
C2 Si1 1.878(5)
C3 C5 1.539(7)
C3 C6 1.543(7)
C3 C4 1.549(7)
C6 C7 1.517(7)
C7 C8 1.514(7)
C7 C9 1.534(7)
C7 N1 1.547(6)
C10 C18 1.407(7)
C10 C11 1.413(7)
C10 N1 1.456(6)
C11 C15 1.396(7)
C11 C12 1.528(7)
C12 C13 1.543(7)
C12 C14 1.547(7)
C15 C16 1.368(7)
C16 C17 1.382(7)
C17 C18 1.400(7)
C18 C19 1.516(7)
C19 C21 1.536(7)
C19 C20 1.546(7)
C22 N2 1.486(6)
C22 C23 1.510(7)
C22 C24 1.531(7)
C25 C27 1.358(7)
C25 N2 1.390(6)
C25 C26 1.492(7)
C27 N3 1.388(6)
C27 C28 1.503(7)
C29 N3 1.489(6)
C29 C31 1.524(7)
C29 C30 1.536(7)
C32 C33 1.509(14)
C33 C34 1.39
C33 C38 1.39
C34 C35 1.39
C35 C36 1.39
C36 C37 1.39
C37 C38 1.39
I1 Si1 2.5051(15)
